data_1564365
loop_
_publ_author_name
'Lanquist, Austin P.'
'Gupta, Sayak'
'Al-Afyouni, Kathlyn F.'
'Al-Afyouni, Malik'
'Kodanko, Jeremy J.'
'Turro, Claudia'

_publ_section_title
;
 Trifluoromethyl substitution enhances photoinduced activity against
 breast cancer cells but reduces ligand exchange in Ru(ii) complex
;
_journal_name_full 'Chemical Science'
_journal_paper_doi 10.1039/D1SC03213E
_journal_year 2021
_chemical_formula_moiety 'C40 H31 F3 N5 P Ru, 2(F6 P), C2 H3 N'
_chemical_formula_sum 'C40 H31 F15 N5 P3 Ru'
_chemical_formula_weight 1060.68
_space_group_crystal_system monoclinic
_space_group_IT_number 14
_space_group_name_Hall '-P 2ybc'
_space_group_name_H-M_alt 'P 1 21/c 1'
_atom_sites_solution_hydrogens geom
_atom_sites_solution_primary dual
_audit_creation_date 2018-04-25
_audit_creation_method
;
Olex2 1.2
(compiled 2018.04.18 svn.r3501 for OlexSys, GUI svn.r5488)
;
_audit_update_record
;
2020-06-10 deposited with the CCDC.	2021-08-16 downloaded from the CCDC.
;
_cell_angle_alpha 90
_cell_angle_beta 100.5230(10)
_cell_angle_gamma 90
_cell_formula_units_Z 4
_cell_length_a 10.8997(3)
_cell_length_b 20.6970(6)
_cell_length_c 19.6616(5)
_cell_measurement_temperature 150(2)
_cell_volume 4360.9(2)
_computing_molecular_graphics 'Olex2 (Dolomanov et al., 2009)'
_computing_publication_material 'Olex2 (Dolomanov et al., 2009)'
_computing_structure_refinement 'ShelXL (Sheldrick, 2015)'
_computing_structure_solution 'ShelXT (Sheldrick, 2015)'
_diffrn_ambient_temperature 150.15
_diffrn_measured_fraction_theta_full 0.999
_diffrn_measured_fraction_theta_max 0.998
_diffrn_radiation_type MoK\a
_diffrn_radiation_wavelength 0.71073
_diffrn_reflns_av_R_equivalents 0.0313
_diffrn_reflns_av_unetI/netI 0.0145
_diffrn_reflns_Laue_measured_fraction_full 0.999
_diffrn_reflns_Laue_measured_fraction_max 0.998
_diffrn_reflns_limit_h_max 14
_diffrn_reflns_limit_h_min -14
_diffrn_reflns_limit_k_max 27
_diffrn_reflns_limit_k_min -27
_diffrn_reflns_limit_l_max 23
_diffrn_reflns_limit_l_min -25
_diffrn_reflns_number 115617
_diffrn_reflns_point_group_measured_fraction_full 0.999
_diffrn_reflns_point_group_measured_fraction_max 0.998
_diffrn_reflns_theta_full 25.242
_diffrn_reflns_theta_max 27.884
_diffrn_reflns_theta_min 2.736
_exptl_absorpt_coefficient_mu 0.571
_exptl_crystal_density_diffrn 1.616
_exptl_crystal_F_000 2120
_refine_diff_density_max 0.671
_refine_diff_density_min -0.934
_refine_diff_density_rms 0.080
_refine_ls_extinction_method none
_refine_ls_goodness_of_fit_ref 1.049
_refine_ls_hydrogen_treatment constr
_refine_ls_matrix_type full
_refine_ls_number_parameters 606
_refine_ls_number_reflns 10387
_refine_ls_number_restraints 0
_refine_ls_restrained_S_all 1.049
_refine_ls_R_factor_all 0.0343
_refine_ls_R_factor_gt 0.0293
_refine_ls_shift/su_max 0.002
_refine_ls_shift/su_mean 0.000
_refine_ls_structure_factor_coef Fsqd
_refine_ls_weighting_details 'w=1/[\s^2^(Fo^2^)+(0.1000P)^2^] where P=(Fo^2^+2Fc^2^)/3'
_refine_ls_weighting_scheme calc
_refine_ls_wR_factor_gt 0.1119
_refine_ls_wR_factor_ref 0.1194
_reflns_Friedel_coverage 0.000
_reflns_number_gt 9388
_reflns_number_total 10387
_reflns_threshold_expression 'I > 2\s(I)'
_cod_data_source_file d1sc03213e2.cif
_cod_data_source_block ru(bpy)2p(fph)3acn
_cod_database_code 1564365
_shelx_shelxl_version_number 2016/6
_shelx_space_group_comment
;
The symmetry employed for this shelxl refinement is uniquely defined
by the following loop, which should always be used as a source of
symmetry information in preference to the above space-group names.
They are only intended as comments.
;
_olex2_refinement_description
;
1. Fixed Uiso
 At 1.2 times of:
  All C(H) groups
 At 1.5 times of:
  All C(H,H,H) groups
2.a Aromatic/amide H refined with riding coordinates:
 C12(H12), C22(H22), C40(H40), C24(H24), C28(H28), C16(H16), C11(H11),
 C14(H14), C27(H27), C13(H13), C36(H36), C30(H30), C10(H10), C34(H34), C9(H9),
 C21(H21), C15(H15), C31(H31), C6(H6), C3(H3), C25(H25), C19(H19), C37(H37),
 C20(H20), C39(H39), C33(H33), C4(H4), C5(H5)
2.b Idealised Me refined as rotating group:
 C2(H2A,H2B,H2C), C01V(H01A,H01B,H01C)
;
_olex2_submission_special_instructions 'No special instructions were received'

loop_
_space_group_symop_operation_xyz
'x, y, z'
'-x, y+1/2, -z+1/2'
'-x, -y, -z'
'x, -y-1/2, z-1/2'

loop_
_atom_site_label
_atom_site_type_symbol
_atom_site_fract_x
_atom_site_fract_y
_atom_site_fract_z
_atom_site_U_iso_or_equiv
_atom_site_adp_type
_atom_site_occupancy
_atom_site_site_symmetry_order
_atom_site_calc_flag
_atom_site_refinement_flags_posn
_atom_site_refinement_flags_adp
_atom_site_refinement_flags_occupancy
_atom_site_disorder_assembly
_atom_site_disorder_group
Ru01 Ru 0.16437(2) 0.21587(2) 0.68905(2) 0.01440(7) Uani 1 1 d . . . . .
P1 P 0.28071(4) 0.19632(2) 0.60222(2) 0.01411(10) Uani 1 1 d . . . . .
P2 P 0.32271(4) -0.07878(2) 0.55236(3) 0.02174(11) Uani 1 1 d . . . . .
P3 P 0.19338(5) 0.57892(3) 0.50841(3) 0.02532(12) Uani 1 1 d . . . . .
F2 F 0.33751(14) 0.42584(6) 0.42864(7) 0.0376(3) Uani 1 1 d . . . . .
F006 F 0.21587(13) -0.09369(7) 0.48725(7) 0.0404(3) Uani 1 1 d . . . . .
F007 F 0.40775(12) -0.13522(7) 0.53001(8) 0.0378(3) Uani 1 1 d . . . . .
F3 F 0.78263(13) 0.08979(8) 0.71709(9) 0.0475(4) Uani 1 1 d . . . . .
F009 F 0.23792(12) -0.02303(7) 0.57661(7) 0.0370(3) Uani 1 1 d . . . . .
F00A F 0.42942(13) -0.06425(7) 0.61900(8) 0.0403(3) Uani 1 1 d . . . . .
N2 N 0.20218(14) 0.31314(7) 0.68658(8) 0.0179(3) Uani 1 1 d . . . . .
N4 N 0.12968(14) 0.12065(7) 0.71643(8) 0.0167(3) Uani 1 1 d . . . . .
F00D F 0.26178(14) -0.13043(7) 0.59664(8) 0.0450(4) Uani 1 1 d . . . . .
N1 N -0.00309(15) 0.22172(7) 0.62326(9) 0.0187(3) Uani 1 1 d . . . . .
F00F F 0.26208(15) 0.63878(8) 0.55091(9) 0.0504(4) Uani 1 1 d . . . . .
N3 N 0.32284(16) 0.22107(7) 0.76296(8) 0.0182(3) Uani 1 1 d . . . . .
F00H F 0.38362(15) -0.02741(8) 0.50932(8) 0.0471(4) Uani 1 1 d . . . . .
F1 F 0.09457(15) 0.03134(9) 0.35893(8) 0.0565(5) Uani 1 1 d . . . . .
F00J F 0.07361(16) 0.62356(10) 0.49047(10) 0.0664(6) Uani 1 1 d . . . . .
N5 N 0.05863(15) 0.23056(8) 0.76730(8) 0.0194(3) Uani 1 1 d . . . . .
F00L F 0.1468(3) 0.55588(8) 0.57586(11) 0.0840(8) Uani 1 1 d . . . . .
C35 C 0.30741(16) 0.26850(9) 0.55259(9) 0.0174(3) Uani 1 1 d . . . . .
F00N F 0.12478(18) 0.52098(9) 0.46508(12) 0.0716(6) Uani 1 1 d . . . . .
C12 C 0.17488(17) 0.06646(10) 0.69263(9) 0.0213(4) Uani 1 1 d . . . . .
H12 H 0.213562 0.069451 0.653179 0.026 Uiso 1 1 calc R . . . .
F00P F 0.2395(2) 0.60383(10) 0.44126(10) 0.0785(7) Uani 1 1 d . . . . .
C29 C 0.22003(16) 0.14332(9) 0.52948(9) 0.0173(3) Uani 1 1 d . . . . .
C22 C 0.38237(17) 0.17160(10) 0.79809(9) 0.0223(4) Uani 1 1 d . . . . .
H22 H 0.350447 0.129244 0.788219 0.027 Uiso 1 1 calc R . . . .
C8 C 0.06993(16) 0.11503(9) 0.77148(9) 0.0188(3) Uani 1 1 d . . . . .
C18 C 0.36890(19) 0.28207(9) 0.77707(10) 0.0201(4) Uani 1 1 d . . . . .
C40 C 0.20105(18) 0.29809(11) 0.51445(11) 0.0241(4) Uani 1 1 d . . . . .
H40 H 0.120984 0.280909 0.516492 0.029 Uiso 1 1 calc R . . . .
C17 C 0.30071(17) 0.33375(9) 0.73445(9) 0.0199(4) Uani 1 1 d . . . . .
C24 C 0.46649(18) 0.09974(9) 0.62218(10) 0.0227(4) Uani 1 1 d . . . . .
H24 H 0.406312 0.072939 0.594577 0.027 Uiso 1 1 calc R . . . .
C28 C 0.52655(17) 0.20192(10) 0.67601(9) 0.0195(3) Uani 1 1 d . . . . .
H28 H 0.507099 0.245409 0.685274 0.023 Uiso 1 1 calc R . . . .
C16 C 0.3315(2) 0.39907(10) 0.74163(11) 0.0276(4) Uani 1 1 d . . . . .
H16 H 0.400930 0.412745 0.775038 0.033 Uiso 1 1 calc R . . . .
C38 C 0.3278(2) 0.37491(9) 0.47108(10) 0.0254(4) Uani 1 1 d . . . . .
C11 C 0.16781(19) 0.00617(10) 0.72294(10) 0.0245(4) Uani 1 1 d . . . . .
H11 H 0.201873 -0.030997 0.704965 0.029 Uiso 1 1 calc R . . . .
C23 C 0.43636(16) 0.16365(9) 0.63439(9) 0.0170(3) Uani 1 1 d . . . . .
C1 C -0.10396(18) 0.22826(9) 0.59484(10) 0.0216(4) Uani 1 1 d . . . . .
C14 C 0.1597(2) 0.42272(10) 0.65087(12) 0.0296(4) Uani 1 1 d . . . . .
H14 H 0.110189 0.452611 0.621050 0.036 Uiso 1 1 calc R . . . .
C27 C 0.64311(18) 0.17765(10) 0.70381(10) 0.0244(4) Uani 1 1 d . . . . .
H27 H 0.704180 0.203970 0.731428 0.029 Uiso 1 1 calc R . . . .
C13 C 0.13337(19) 0.35734(9) 0.64651(11) 0.0244(4) Uani 1 1 d . . . . .
H13 H 0.063543 0.343057 0.613750 0.029 Uiso 1 1 calc R . . . .
C36 C 0.42389(18) 0.29436(10) 0.54863(11) 0.0234(4) Uani 1 1 d . . . . .
H36 H 0.497069 0.275022 0.574184 0.028 Uiso 1 1 calc R . . . .
C30 C 0.29267(18) 0.13515(10) 0.47848(10) 0.0229(4) Uani 1 1 d . . . . .
H30 H 0.371412 0.156004 0.483193 0.027 Uiso 1 1 calc R . . . .
C7 C 0.02160(16) 0.17579(9) 0.79540(9) 0.0193(4) Uani 1 1 d . . . . .
C10 C 0.1099(2) 0.00150(10) 0.78002(11) 0.0293(4) Uani 1 1 d . . . . .
H10 H 0.105046 -0.038849 0.802400 0.035 Uiso 1 1 calc R . . . .
C34 C 0.10353(16) 0.11368(9) 0.52164(10) 0.0197(3) Uani 1 1 d . . . . .
H34 H 0.053379 0.119498 0.555925 0.024 Uiso 1 1 calc R . . . .
C9 C 0.05976(19) 0.05616(10) 0.80363(10) 0.0261(4) Uani 1 1 d . . . . .
H9 H 0.018113 0.053617 0.841984 0.031 Uiso 1 1 calc R . . . .
C26 C 0.66809(18) 0.11402(12) 0.69024(11) 0.0298(5) Uani 1 1 d . . . . .
C21 C 0.48841(19) 0.17914(11) 0.84822(10) 0.0278(4) Uani 1 1 d . . . . .
H21 H 0.528464 0.142740 0.872013 0.033 Uiso 1 1 calc R . . . .
F01E F 0.3160(2) 0.53756(12) 0.52741(13) 0.0864(7) Uani 1 1 d . . . . .
C15 C 0.2599(2) 0.44371(10) 0.69962(12) 0.0327(5) Uani 1 1 d . . . . .
H15 H 0.279291 0.488432 0.704149 0.039 Uiso 1 1 calc R . . . .
C31 C 0.2508(2) 0.09679(11) 0.42090(10) 0.0300(4) Uani 1 1 d . . . . .
H31 H 0.300058 0.090538 0.386262 0.036 Uiso 1 1 calc R . . . .
C6 C -0.05727(19) 0.17824(11) 0.84376(10) 0.0274(4) Uani 1 1 d . . . . .
H6 H -0.083828 0.139493 0.862545 0.033 Uiso 1 1 calc R . . . .
C3 C 0.0190(2) 0.28768(10) 0.78725(12) 0.0285(5) Uani 1 1 d . . . . .
H3 H 0.044394 0.325970 0.767069 0.034 Uiso 1 1 calc R . . . .
C25 C 0.58361(19) 0.07457(11) 0.64988(12) 0.0299(4) Uani 1 1 d . . . . .
H25 H 0.604309 0.031176 0.641002 0.036 Uiso 1 1 calc R . . . .
C19 C 0.4739(2) 0.29280(11) 0.82701(11) 0.0286(4) Uani 1 1 d . . . . .
H19 H 0.504205 0.335477 0.836701 0.034 Uiso 1 1 calc R . . . .
C2 C -0.23205(19) 0.23850(11) 0.56070(13) 0.0327(5) Uani 1 1 d . . . . .
H2A H -0.234273 0.247896 0.511638 0.049 Uiso 1 1 calc GR . . . .
H2B H -0.267393 0.275008 0.582343 0.049 Uiso 1 1 calc GR . . . .
H2C H -0.281048 0.199509 0.565046 0.049 Uiso 1 1 calc GR . . . .
C37 C 0.4343(2) 0.34814(11) 0.50770(11) 0.0294(4) Uani 1 1 d . . . . .
H37 H 0.513718 0.365911 0.505244 0.035 Uiso 1 1 calc R . . . .
C20 C 0.5348(2) 0.24063(12) 0.86293(11) 0.0308(5) Uani 1 1 d . . . . .
H20 H 0.607367 0.247217 0.897144 0.037 Uiso 1 1 calc R . . . .
C39 C 0.2104(2) 0.35193(10) 0.47380(11) 0.0273(4) Uani 1 1 d . . . . .
H39 H 0.138073 0.372308 0.448624 0.033 Uiso 1 1 calc R . . . .
C33 C 0.06006(18) 0.07554(11) 0.46380(11) 0.0274(4) Uani 1 1 d . . . . .
H33 H -0.019406 0.055288 0.457877 0.033 Uiso 1 1 calc R . . . .
C32 C 0.1356(2) 0.06820(11) 0.41580(11) 0.0311(5) Uani 1 1 d . . . . .
C4 C -0.0577(2) 0.29322(12) 0.83610(13) 0.0336(5) Uani 1 1 d . . . . .
H4 H -0.082672 0.334450 0.849850 0.040 Uiso 1 1 calc R . . . .
N01S N 0.3503(3) 0.64838(14) 0.29653(15) 0.0617(7) Uani 1 1 d . . . . .
C5 C -0.0966(2) 0.23761(12) 0.86417(11) 0.0319(5) Uani 1 1 d . . . . .
H5 H -0.149950 0.239946 0.897273 0.038 Uiso 1 1 calc R . . . .
C01U C 0.3893(3) 0.60226(14) 0.32218(14) 0.0456(6) Uani 1 1 d . . . . .
C01V C 0.4381(3) 0.54302(15) 0.35533(18) 0.0564(8) Uani 1 1 d . . . . .
H01A H 0.445074 0.510491 0.320016 0.085 Uiso 1 1 calc GR . . . .
H01B H 0.381684 0.527239 0.385155 0.085 Uiso 1 1 calc GR . . . .
H01C H 0.520698 0.551109 0.383331 0.085 Uiso 1 1 calc GR . . . .

loop_
_atom_site_aniso_label
_atom_site_aniso_U_11
_atom_site_aniso_U_22
_atom_site_aniso_U_33
_atom_site_aniso_U_23
_atom_site_aniso_U_13
_atom_site_aniso_U_12
Ru01 0.01374(10) 0.01522(10) 0.01483(10) 0.00046(4) 0.00415(6) -0.00053(4)
P1 0.0120(2) 0.0160(2) 0.0145(2) 0.00050(16) 0.00299(15) -0.00119(16)
P2 0.0165(2) 0.0224(2) 0.0262(2) 0.00167(19) 0.00375(18) 0.00010(18)
P3 0.0234(3) 0.0250(3) 0.0288(3) -0.0027(2) 0.0083(2) -0.0001(2)
F2 0.0550(9) 0.0256(6) 0.0364(7) 0.0139(5) 0.0190(6) 0.0003(6)
F006 0.0321(7) 0.0443(8) 0.0394(7) -0.0129(6) -0.0081(6) 0.0102(6)
F007 0.0235(6) 0.0353(7) 0.0544(9) -0.0111(6) 0.0070(6) 0.0052(5)
F3 0.0230(7) 0.0465(9) 0.0641(10) 0.0024(7) -0.0160(6) 0.0118(6)
F009 0.0314(7) 0.0347(7) 0.0440(8) -0.0099(6) 0.0044(6) 0.0086(6)
F00A 0.0362(7) 0.0330(7) 0.0434(8) -0.0024(6) -0.0153(6) 0.0007(6)
N2 0.0186(7) 0.0175(7) 0.0187(7) 0.0003(6) 0.0065(6) 0.0010(6)
N4 0.0155(7) 0.0171(7) 0.0177(7) 0.0013(6) 0.0033(5) -0.0029(6)
F00D 0.0437(8) 0.0397(8) 0.0560(9) 0.0119(7) 0.0208(7) -0.0102(6)
N1 0.0152(8) 0.0212(8) 0.0202(8) 0.0026(6) 0.0045(6) 0.0016(6)
F00F 0.0396(8) 0.0454(9) 0.0625(10) -0.0208(8) -0.0003(7) -0.0090(7)
N3 0.0199(8) 0.0210(8) 0.0144(7) -0.0008(5) 0.0047(6) -0.0024(6)
F00H 0.0493(9) 0.0424(8) 0.0544(9) 0.0161(7) 0.0224(7) -0.0065(7)
F1 0.0476(9) 0.0799(12) 0.0391(8) -0.0383(8) 0.0008(7) -0.0151(8)
F00J 0.0405(9) 0.0829(13) 0.0668(11) -0.0176(10) -0.0141(8) 0.0302(9)
N5 0.0180(7) 0.0227(8) 0.0188(7) -0.0015(6) 0.0068(6) -0.0008(6)
F00L 0.170(2) 0.0305(8) 0.0759(13) 0.0064(8) 0.0859(15) 0.0000(11)
C35 0.0175(8) 0.0199(8) 0.0156(8) -0.0003(7) 0.0050(6) -0.0011(7)
F00N 0.0646(12) 0.0623(12) 0.0948(15) -0.0485(11) 0.0328(11) -0.0282(10)
C12 0.0233(9) 0.0199(9) 0.0213(9) -0.0009(7) 0.0055(7) -0.0025(7)
F00P 0.133(2) 0.0599(11) 0.0615(11) -0.0044(9) 0.0667(13) -0.0108(12)
C29 0.0158(8) 0.0192(8) 0.0163(8) -0.0007(6) 0.0016(6) -0.0001(6)
C22 0.0213(9) 0.0260(10) 0.0195(8) 0.0030(7) 0.0029(7) -0.0009(7)
C8 0.0144(8) 0.0242(9) 0.0179(8) -0.0014(7) 0.0029(6) -0.0045(7)
C18 0.0221(9) 0.0226(9) 0.0163(8) -0.0022(6) 0.0050(7) -0.0020(7)
C40 0.0176(9) 0.0300(10) 0.0252(10) 0.0071(8) 0.0048(7) 0.0007(8)
C17 0.0218(9) 0.0208(9) 0.0186(8) -0.0033(7) 0.0078(7) -0.0018(7)
C24 0.0193(9) 0.0201(9) 0.0273(9) -0.0018(7) 0.0002(7) 0.0008(7)
C28 0.0183(8) 0.0227(8) 0.0171(8) -0.0015(7) 0.0023(7) -0.0002(7)
C16 0.0300(10) 0.0252(10) 0.0286(10) -0.0080(8) 0.0077(8) -0.0067(8)
C38 0.0376(11) 0.0186(9) 0.0223(9) 0.0033(7) 0.0120(8) -0.0008(8)
C11 0.0279(10) 0.0191(9) 0.0266(9) 0.0019(7) 0.0049(8) -0.0009(7)
C23 0.0148(8) 0.0206(8) 0.0156(7) 0.0020(6) 0.0033(6) 0.0006(6)
C1 0.0217(9) 0.0210(9) 0.0229(9) 0.0014(7) 0.0064(7) -0.0016(7)
C14 0.0356(11) 0.0201(9) 0.0345(11) 0.0063(8) 0.0101(9) 0.0059(8)
C27 0.0184(8) 0.0329(11) 0.0201(8) -0.0004(8) -0.0012(7) -0.0034(8)
C13 0.0257(10) 0.0199(9) 0.0285(10) 0.0017(7) 0.0069(8) 0.0032(7)
C36 0.0161(9) 0.0297(10) 0.0244(10) 0.0069(8) 0.0037(7) -0.0023(7)
C30 0.0186(9) 0.0309(10) 0.0196(8) -0.0038(7) 0.0049(7) -0.0026(7)
C7 0.0150(8) 0.0262(9) 0.0163(8) -0.0001(7) 0.0018(6) -0.0025(7)
C10 0.0368(11) 0.0235(10) 0.0274(10) 0.0057(8) 0.0055(8) -0.0071(8)
C34 0.0152(8) 0.0209(9) 0.0228(8) -0.0003(7) 0.0030(6) -0.0002(7)
C9 0.0284(10) 0.0284(10) 0.0230(9) 0.0029(8) 0.0087(8) -0.0072(8)
C26 0.0183(10) 0.0332(12) 0.0349(12) 0.0078(8) -0.0030(8) 0.0075(8)
C21 0.0259(10) 0.0342(11) 0.0219(9) 0.0054(8) 0.0010(8) 0.0016(8)
F01E 0.0680(13) 0.0802(14) 0.1039(17) -0.0177(13) -0.0028(12) 0.0488(12)
C15 0.0420(13) 0.0174(9) 0.0415(12) -0.0039(9) 0.0153(10) -0.0039(9)
C31 0.0313(10) 0.0396(12) 0.0205(9) -0.0087(8) 0.0086(8) -0.0009(9)
C6 0.0244(9) 0.0366(11) 0.0235(9) 0.0011(8) 0.0102(7) -0.0041(8)
C3 0.0316(11) 0.0254(11) 0.0321(11) -0.0020(8) 0.0154(9) 0.0009(8)
C25 0.0249(10) 0.0232(10) 0.0381(11) 0.0004(8) -0.0032(8) 0.0057(8)
C19 0.0285(11) 0.0313(11) 0.0242(10) -0.0048(8) -0.0002(8) -0.0051(8)
C2 0.0204(10) 0.0334(12) 0.0411(12) 0.0075(10) -0.0027(8) -0.0008(8)
C37 0.0283(10) 0.0317(11) 0.0292(10) 0.0047(8) 0.0080(8) -0.0101(9)
C20 0.0273(10) 0.0402(12) 0.0205(9) 0.0005(9) -0.0066(8) -0.0030(9)
C39 0.0283(10) 0.0295(10) 0.0243(9) 0.0083(8) 0.0052(8) 0.0066(8)
C33 0.0184(9) 0.0303(10) 0.0313(10) -0.0056(8) -0.0015(7) -0.0042(8)
C32 0.0291(10) 0.0381(12) 0.0228(9) -0.0130(9) -0.0039(8) 0.0003(9)
C4 0.0315(12) 0.0346(11) 0.0386(13) -0.0099(10) 0.0167(10) 0.0028(9)
N01S 0.085(2) 0.0451(15) 0.0532(15) -0.0010(12) 0.0081(14) -0.0208(14)
C5 0.0287(11) 0.0445(13) 0.0264(10) -0.0057(9) 0.0154(8) -0.0019(10)
C01U 0.0574(17) 0.0391(14) 0.0442(14) -0.0066(12) 0.0196(12) -0.0219(13)
C01V 0.0657(19) 0.0407(15) 0.070(2) 0.0019(14) 0.0330(16) -0.0068(14)

loop_
_atom_type_symbol
_atom_type_description
_atom_type_scat_dispersion_real
_atom_type_scat_dispersion_imag
_atom_type_scat_source
C C 0.0033 0.0016 'International Tables Vol C Tables 4.2.6.8 and 6.1.1.4'
H H 0.0000 0.0000 'International Tables Vol C Tables 4.2.6.8 and 6.1.1.4'
N N 0.0061 0.0033 'International Tables Vol C Tables 4.2.6.8 and 6.1.1.4'
F F 0.0171 0.0103 'International Tables Vol C Tables 4.2.6.8 and 6.1.1.4'
P P 0.1023 0.0942 'International Tables Vol C Tables 4.2.6.8 and 6.1.1.4'
Ru Ru -1.2594 0.8363 'International Tables Vol C Tables 4.2.6.8 and 6.1.1.4'

loop_
_geom_angle_atom_site_label_1
_geom_angle_atom_site_label_2
_geom_angle_atom_site_label_3
_geom_angle
_geom_angle_site_symmetry_1
_geom_angle_site_symmetry_3
_geom_angle_publ_flag
N2 Ru01 P1 90.83(4) . . ?
N2 Ru01 N4 166.59(6) . . ?
N2 Ru01 N5 90.84(6) . . ?
N4 Ru01 P1 99.90(4) . . ?
N4 Ru01 N5 78.44(6) . . ?
N1 Ru01 P1 95.10(5) . . ?
N1 Ru01 N2 94.98(6) . . ?
N1 Ru01 N4 92.08(6) . . ?
N1 Ru01 N3 171.44(6) . . ?
N1 Ru01 N5 84.78(6) . . ?
N3 Ru01 P1 91.58(5) . . ?
N3 Ru01 N2 79.55(6) . . ?
N3 Ru01 N4 92.04(6) . . ?
N3 Ru01 N5 88.70(6) . . ?
N5 Ru01 P1 178.33(5) . . ?
C35 P1 Ru01 113.99(6) . . ?
C29 P1 Ru01 120.51(6) . . ?
C29 P1 C35 98.18(8) . . ?
C29 P1 C23 103.24(8) . . ?
C23 P1 Ru01 113.81(6) . . ?
C23 P1 C35 104.93(8) . . ?
F006 P2 F007 90.75(7) . . ?
F006 P2 F009 90.11(7) . . ?
F006 P2 F00A 179.09(9) . . ?
F006 P2 F00D 89.59(9) . . ?
F007 P2 F009 178.59(9) . . ?
F007 P2 F00A 89.50(8) . . ?
F009 P2 F00A 89.63(8) . . ?
F00D P2 F007 88.89(8) . . ?
F00D P2 F009 89.99(8) . . ?
F00D P2 F00A 89.54(9) . . ?
F00H P2 F006 90.97(9) . . ?
F00H P2 F007 91.32(9) . . ?
F00H P2 F009 89.79(8) . . ?
F00H P2 F00A 89.90(9) . . ?
F00H P2 F00D 179.40(10) . . ?
F00J P3 F00F 87.29(10) . . ?
F00L P3 F00F 89.25(11) . . ?
F00L P3 F00J 89.12(12) . . ?
F00L P3 F00P 178.57(10) . . ?
F00N P3 F00F 178.70(12) . . ?
F00N P3 F00J 91.89(11) . . ?
F00N P3 F00L 91.75(12) . . ?
F00N P3 F00P 89.35(12) . . ?
F00P P3 F00F 89.64(11) . . ?
F00P P3 F00J 89.94(13) . . ?
F01E P3 F00F 90.06(11) . . ?
F01E P3 F00J 177.27(13) . . ?
F01E P3 F00L 91.49(14) . . ?
F01E P3 F00N 90.75(13) . . ?
F01E P3 F00P 89.40(14) . . ?
C17 N2 Ru01 115.25(12) . . ?
C13 N2 Ru01 125.98(13) . . ?
C13 N2 C17 118.54(17) . . ?
C12 N4 Ru01 126.94(12) . . ?
C12 N4 C8 117.60(16) . . ?
C8 N4 Ru01 114.71(12) . . ?
C1 N1 Ru01 169.65(16) . . ?
C22 N3 Ru01 126.45(13) . . ?
C22 N3 C18 118.50(17) . . ?
C18 N3 Ru01 115.04(13) . . ?
C7 N5 Ru01 114.88(12) . . ?
C3 N5 Ru01 126.11(14) . . ?
C3 N5 C7 118.83(17) . . ?
C40 C35 P1 116.36(14) . . ?
C36 C35 P1 125.22(15) . . ?
C36 C35 C40 118.39(18) . . ?
N4 C12 H12 118.4 . . ?
N4 C12 C11 123.17(17) . . ?
C11 C12 H12 118.4 . . ?
C30 C29 P1 117.57(14) . . ?
C34 C29 P1 122.89(14) . . ?
C34 C29 C30 119.47(17) . . ?
N3 C22 H22 118.5 . . ?
N3 C22 C21 123.06(19) . . ?
C21 C22 H22 118.5 . . ?
N4 C8 C7 115.48(16) . . ?
N4 C8 C9 121.69(17) . . ?
C9 C8 C7 122.79(17) . . ?
N3 C18 C17 115.23(17) . . ?
N3 C18 C19 121.17(18) . . ?
C19 C18 C17 123.59(18) . . ?
C35 C40 H40 119.4 . . ?
C39 C40 C35 121.27(18) . . ?
C39 C40 H40 119.4 . . ?
N2 C17 C18 114.72(16) . . ?
N2 C17 C16 121.27(18) . . ?
C16 C17 C18 124.01(18) . . ?
C23 C24 H24 119.5 . . ?
C25 C24 H24 119.5 . . ?
C25 C24 C23 120.99(18) . . ?
C23 C28 H28 119.3 . . ?
C27 C28 H28 119.3 . . ?
C27 C28 C23 121.39(18) . . ?
C17 C16 H16 120.4 . . ?
C15 C16 C17 119.25(19) . . ?
C15 C16 H16 120.4 . . ?
F2 C38 C37 118.88(19) . . ?
F2 C38 C39 118.00(19) . . ?
C37 C38 C39 123.10(18) . . ?
C12 C11 H11 120.7 . . ?
C10 C11 C12 118.55(19) . . ?
C10 C11 H11 120.7 . . ?
C24 C23 P1 121.61(14) . . ?
C24 C23 C28 118.28(17) . . ?
C28 C23 P1 119.99(14) . . ?
N1 C1 C2 177.8(2) . . ?
C13 C14 H14 120.7 . . ?
C13 C14 C15 118.6(2) . . ?
C15 C14 H14 120.7 . . ?
C28 C27 H27 121.0 . . ?
C26 C27 C28 118.00(18) . . ?
C26 C27 H27 121.0 . . ?
N2 C13 C14 122.9(2) . . ?
N2 C13 H13 118.6 . . ?
C14 C13 H13 118.6 . . ?
C35 C36 H36 119.6 . . ?
C37 C36 C35 120.76(19) . . ?
C37 C36 H36 119.6 . . ?
C29 C30 H30 119.7 . . ?
C31 C30 C29 120.60(18) . . ?
C31 C30 H30 119.7 . . ?
N5 C7 C8 115.70(16) . . ?
N5 C7 C6 120.95(18) . . ?
C6 C7 C8 123.35(18) . . ?
C11 C10 H10 120.5 . . ?
C9 C10 C11 118.94(19) . . ?
C9 C10 H10 120.5 . . ?
C29 C34 H34 119.8 . . ?
C29 C34 C33 120.45(18) . . ?
C33 C34 H34 119.8 . . ?
C8 C9 H9 120.0 . . ?
C10 C9 C8 119.98(18) . . ?
C10 C9 H9 120.0 . . ?
F3 C26 C27 118.44(19) . . ?
F3 C26 C25 118.5(2) . . ?
C25 C26 C27 123.02(18) . . ?
C22 C21 H21 120.7 . . ?
C20 C21 C22 118.7(2) . . ?
C20 C21 H21 120.7 . . ?
C16 C15 C14 119.47(19) . . ?
C16 C15 H15 120.3 . . ?
C14 C15 H15 120.3 . . ?
C30 C31 H31 121.1 . . ?
C32 C31 C30 117.71(19) . . ?
C32 C31 H31 121.1 . . ?
C7 C6 H6 120.3 . . ?
C5 C6 C7 119.5(2) . . ?
C5 C6 H6 120.3 . . ?
N5 C3 H3 118.6 . . ?
N5 C3 C4 122.8(2) . . ?
C4 C3 H3 118.6 . . ?
C24 C25 H25 120.8 . . ?
C26 C25 C24 118.31(19) . . ?
C26 C25 H25 120.8 . . ?
C18 C19 H19 120.3 . . ?
C18 C19 C20 119.5(2) . . ?
C20 C19 H19 120.3 . . ?
C1 C2 H2A 109.5 . . ?
C1 C2 H2B 109.5 . . ?
C1 C2 H2C 109.5 . . ?
H2A C2 H2B 109.5 . . ?
H2A C2 H2C 109.5 . . ?
H2B C2 H2C 109.5 . . ?
C38 C37 C36 118.57(19) . . ?
C38 C37 H37 120.7 . . ?
C36 C37 H37 120.7 . . ?
C21 C20 C19 119.14(19) . . ?
C21 C20 H20 120.4 . . ?
C19 C20 H20 120.4 . . ?
C40 C39 H39 121.1 . . ?
C38 C39 C40 117.89(19) . . ?
C38 C39 H39 121.1 . . ?
C34 C33 H33 121.1 . . ?
C32 C33 C34 117.85(18) . . ?
C32 C33 H33 121.1 . . ?
F1 C32 C31 117.4(2) . . ?
F1 C32 C33 118.7(2) . . ?
C33 C32 C31 123.92(19) . . ?
C3 C4 H4 120.8 . . ?
C5 C4 C3 118.5(2) . . ?
C5 C4 H4 120.8 . . ?
C6 C5 H5 120.3 . . ?
C4 C5 C6 119.43(19) . . ?
C4 C5 H5 120.3 . . ?
N01S C01U C01V 179.4(3) . . ?
C01U C01V H01A 109.5 . . ?
C01U C01V H01B 109.5 . . ?
C01U C01V H01C 109.5 . . ?
H01A C01V H01B 109.5 . . ?
H01A C01V H01C 109.5 . . ?
H01B C01V H01C 109.5 . . ?

loop_
_geom_bond_atom_site_label_1
_geom_bond_atom_site_label_2
_geom_bond_distance
_geom_bond_site_symmetry_2
_geom_bond_publ_flag
Ru01 P1 2.3404(5) . ?
Ru01 N2 2.0574(15) . ?
Ru01 N4 2.0955(15) . ?
Ru01 N1 2.0389(17) . ?
Ru01 N3 2.0470(17) . ?
Ru01 N5 2.1060(16) . ?
P1 C35 1.8365(19) . ?
P1 C29 1.8277(18) . ?
P1 C23 1.8285(18) . ?
P2 F006 1.5955(14) . ?
P2 F007 1.6017(14) . ?
P2 F009 1.6044(13) . ?
P2 F00A 1.6136(14) . ?
P2 F00D 1.5977(14) . ?
P2 F00H 1.5788(14) . ?
P3 F00F 1.6018(15) . ?
P3 F00J 1.5856(16) . ?
P3 F00L 1.5782(17) . ?
P3 F00N 1.5781(17) . ?
P3 F00P 1.5826(18) . ?
P3 F01E 1.5736(18) . ?
F2 C38 1.361(2) . ?
F3 C26 1.359(2) . ?
N2 C17 1.361(2) . ?
N2 C13 1.343(2) . ?
N4 C12 1.343(2) . ?
N4 C8 1.366(2) . ?
N1 C1 1.147(3) . ?
N3 C22 1.335(2) . ?
N3 C18 1.368(2) . ?
F1 C32 1.360(2) . ?
N5 C7 1.354(2) . ?
N5 C3 1.342(3) . ?
C35 C40 1.401(3) . ?
C35 C36 1.393(3) . ?
C12 H12 0.9500 . ?
C12 C11 1.391(3) . ?
C29 C30 1.397(2) . ?
C29 C34 1.393(2) . ?
C22 H22 0.9500 . ?
C22 C21 1.384(3) . ?
C8 C7 1.473(3) . ?
C8 C9 1.387(3) . ?
C18 C17 1.473(3) . ?
C18 C19 1.383(3) . ?
C40 H40 0.9500 . ?
C40 C39 1.386(3) . ?
C17 C16 1.394(3) . ?
C24 H24 0.9500 . ?
C24 C23 1.394(3) . ?
C24 C25 1.394(3) . ?
C28 H28 0.9500 . ?
C28 C23 1.403(3) . ?
C28 C27 1.383(3) . ?
C16 H16 0.9500 . ?
C16 C15 1.382(3) . ?
C38 C37 1.367(3) . ?
C38 C39 1.374(3) . ?
C11 H11 0.9500 . ?
C11 C10 1.388(3) . ?
C1 C2 1.450(3) . ?
C14 H14 0.9500 . ?
C14 C13 1.383(3) . ?
C14 C15 1.385(3) . ?
C27 H27 0.9500 . ?
C27 C26 1.381(3) . ?
C13 H13 0.9500 . ?
C36 H36 0.9500 . ?
C36 C37 1.390(3) . ?
C30 H30 0.9500 . ?
C30 C31 1.390(3) . ?
C7 C6 1.394(3) . ?
C10 H10 0.9500 . ?
C10 C9 1.374(3) . ?
C34 H34 0.9500 . ?
C34 C33 1.394(3) . ?
C9 H9 0.9500 . ?
C26 C25 1.370(3) . ?
C21 H21 0.9500 . ?
C21 C20 1.380(3) . ?
C15 H15 0.9500 . ?
C31 H31 0.9500 . ?
C31 C32 1.375(3) . ?
C6 H6 0.9500 . ?
C6 C5 1.385(3) . ?
C3 H3 0.9500 . ?
C3 C4 1.388(3) . ?
C25 H25 0.9500 . ?
C19 H19 0.9500 . ?
C19 C20 1.391(3) . ?
C2 H2A 0.9800 . ?
C2 H2B 0.9800 . ?
C2 H2C 0.9800 . ?
C37 H37 0.9500 . ?
C20 H20 0.9500 . ?
C39 H39 0.9500 . ?
C33 H33 0.9500 . ?
C33 C32 1.370(3) . ?
C4 H4 0.9500 . ?
C4 C5 1.377(3) . ?
N01S C01U 1.126(4) . ?
C5 H5 0.9500 . ?
C01U C01V 1.444(4) . ?
C01V H01A 0.9800 . ?
C01V H01B 0.9800 . ?
C01V H01C 0.9800 . ?
